data_7708014
loop_
_publ_author_name
'Shen, Yu-Hsuan'
'Esper, Alec M.'
'Ghiviriga, Ion'
'Abboud, Khalil A.'
'Schanze, Kirk S.'
'Ehm, Christian'
'Veige, Adam S.'

_publ_section_title
;
 SPAAC iClick: progress towards a bioorthogonal reaction in-corporating
 metal ions.
;
_journal_issue 36
_journal_name_full 'Dalton transactions (Cambridge, England : 2003)'
_journal_page_first 12681
_journal_page_last 12691
_journal_paper_doi 10.1039/d1dt02626g
_journal_volume 50
_journal_year 2021
_chemical_formula_moiety '(C23 H25 N5 O2 W), C3 H6 O1'
_chemical_formula_sum 'C26 H31 N5 O3 W'
_chemical_formula_weight 645.41
_space_group_crystal_system monoclinic
_space_group_IT_number 14
_space_group_name_Hall '-P 2yn'
_space_group_name_H-M_alt 'P 1 21/n 1'
_atom_sites_solution_hydrogens geom
_atom_sites_solution_primary direct
_atom_sites_solution_secondary difmap
_audit_creation_method SHELXL-2018/3
_audit_update_record
;
2021-03-04 deposited with the CCDC.	2021-08-09 downloaded from the CCDC.
;
_cell_angle_alpha 90
_cell_angle_beta 96.897(6)
_cell_angle_gamma 90
_cell_formula_units_Z 4
_cell_length_a 13.915(3)
_cell_length_b 11.0476(18)
_cell_length_c 16.410(4)
_cell_measurement_reflns_used 458
_cell_measurement_temperature 100(2)
_cell_measurement_theta_max 19.48
_cell_measurement_theta_min 2.50
_cell_volume 2504.4(9)
_computing_cell_refinement 'Bruker APEX3 (Bruker, 2014)'
_computing_data_collection 'Bruker APEX3 (Bruker, 2014)'
_computing_data_reduction 'Bruker Apex3 SAINT (Bruker, 2014)'
_computing_molecular_graphics 'XP in SHELXTL-plus, Bruker 2014'
_computing_publication_material 'SHELXL2015, Sheldrick, G. M. 2015'
_computing_structure_refinement 'SHELXL2015, Sheldrick G. M. 2015'
_computing_structure_solution 'SHELXL2015, Sheldrick G. M. 2015'
_diffrn_ambient_temperature 100(2)
_diffrn_measured_fraction_theta_full 1.000
_diffrn_measured_fraction_theta_max 0.958
_diffrn_measurement_device_type 'D8 Venture with PHOTON III'
_diffrn_measurement_method 'phi and omega scans'
_diffrn_radiation_type MoK\a
_diffrn_radiation_wavelength 0.71073
_diffrn_reflns_av_R_equivalents 0.0596
_diffrn_reflns_av_unetI/netI 0.0279
_diffrn_reflns_Laue_measured_fraction_full 1.000
_diffrn_reflns_Laue_measured_fraction_max 0.958
_diffrn_reflns_limit_h_max 20
_diffrn_reflns_limit_h_min -21
_diffrn_reflns_limit_k_max 16
_diffrn_reflns_limit_k_min -16
_diffrn_reflns_limit_l_max 24
_diffrn_reflns_limit_l_min -24
_diffrn_reflns_number 115078
_diffrn_reflns_point_group_measured_fraction_full 1.000
_diffrn_reflns_point_group_measured_fraction_max 0.958
_diffrn_reflns_theta_full 25.242
_diffrn_reflns_theta_max 32.763
_diffrn_reflns_theta_min 1.815
_diffrn_source 'micro source 3.0'
_exptl_absorpt_coefficient_mu 4.650
_exptl_absorpt_correction_T_max 0.6263
_exptl_absorpt_correction_T_min 0.5049
_exptl_absorpt_correction_type multi-scan
_exptl_absorpt_process_details 'Sheldrick, G. M., sadabs (2015). Acta Cryst. C71, 3-8.'
_exptl_crystal_colour red
_exptl_crystal_density_diffrn 1.712
_exptl_crystal_description needle
_exptl_crystal_F_000 1280
_exptl_crystal_size_max 0.182
_exptl_crystal_size_mid 0.092
_exptl_crystal_size_min 0.043
_exptl_transmission_factor_max 0.4951
_exptl_transmission_factor_min 0.3737
_refine_diff_density_max 1.149
_refine_diff_density_min -0.891
_refine_diff_density_rms 0.124
_refine_ls_extinction_method none
_refine_ls_goodness_of_fit_ref 1.208
_refine_ls_hydrogen_treatment constr
_refine_ls_matrix_type full
_refine_ls_number_parameters 443
_refine_ls_number_reflns 8864
_refine_ls_number_restraints 1160
_refine_ls_restrained_S_all 1.138
_refine_ls_R_factor_all 0.0350
_refine_ls_R_factor_gt 0.0292
_refine_ls_shift/su_max 0.004
_refine_ls_shift/su_mean 0.000
_refine_ls_structure_factor_coef Fsqd
_refine_ls_weighting_details 'w=1/[\s^2^(Fo^2^)+(0.0044P)^2^+5.7482P] where P=(Fo^2^+2Fc^2^)/3'
_refine_ls_weighting_scheme calc
_refine_ls_wR_factor_gt 0.0570
_refine_ls_wR_factor_ref 0.0585
_reflns_Friedel_coverage 0.000
_reflns_number_gt 7990
_reflns_number_total 8864
_reflns_threshold_expression 'I > 2\s(I)'
_cod_data_source_file d1dt02626g6.cif
_cod_data_source_block shen10
_cod_depositor_comments 'Adding full bibliography for 7708012--7708016.cif.'
_cod_original_sg_symbol_H-M 'P 21/n'
_cod_database_code 7708014
_shelx_shelxl_version_number 2018/3
_shelx_space_group_comment
; 
The symmetry employed for this shelxl refinement is uniquely defined 
by the following loop, which should always be used as a source of 
symmetry information in preference to the above space-group names. 
They are only intended as comments. 
;
_publcif_funding_html
;
;

loop_
_space_group_symop_operation_xyz
'x, y, z'
'-x+1/2, y+1/2, -z+1/2'
'-x, -y, -z'
'x-1/2, -y-1/2, z-1/2'

loop_
_atom_site_label
_atom_site_type_symbol
_atom_site_fract_x
_atom_site_fract_y
_atom_site_fract_z
_atom_site_U_iso_or_equiv
_atom_site_adp_type
_atom_site_occupancy
_atom_site_site_symmetry_order
_atom_site_calc_flag
_atom_site_refinement_flags_posn
_atom_site_refinement_flags_adp
_atom_site_refinement_flags_occupancy
_atom_site_disorder_assembly
_atom_site_disorder_group
W1 W 0.47054(2) 0.66423(2) 0.82044(2) 0.01681(3) Uani 1 1 d . U . . .
N1 N 0.42875(19) 0.7095(2) 0.63329(14) 0.0230(5) Uani 1 1 d . U . . .
N2 N 0.40888(17) 0.6357(2) 0.69507(13) 0.0202(4) Uani 1 1 d . U . . .
N3 N 0.34409(19) 0.5499(2) 0.66869(14) 0.0250(5) Uani 1 1 d . U . . .
C1 C 0.3742(2) 0.6700(2) 0.56564(16) 0.0224(5) Uani 1 1 d . U . . .
C2 C 0.3212(2) 0.5690(3) 0.58789(17) 0.0251(5) Uani 1 1 d . U . . .
C3 C 0.2484(2) 0.4873(3) 0.53889(18) 0.0335(7) Uani 1 1 d D U . . .
H3A H 0.192475 0.475902 0.570153 0.040 Uiso 0.930(9) 1 calc R U P A 1
H3B H 0.278565 0.406967 0.533466 0.040 Uiso 0.930(9) 1 calc R U P A 1
H3C H 0.184697 0.514878 0.552881 0.040 Uiso 0.070(9) 1 calc R U P A 2
H3D H 0.259058 0.406570 0.564634 0.040 Uiso 0.070(9) 1 calc R U P A 2
C4 C 0.2111(3) 0.5334(4) 0.45333(18) 0.0348(10) Uani 0.930(9) 1 d D U P A 1
H4A H 0.200975 0.621947 0.456340 0.042 Uiso 0.930(9) 1 calc R U P A 1
H4B H 0.147419 0.495741 0.435881 0.042 Uiso 0.930(9) 1 calc R U P A 1
C5 C 0.2780(2) 0.5080(6) 0.3879(3) 0.0362(12) Uani 0.930(9) 1 d D U P A 1
H5A H 0.267443 0.423076 0.369778 0.043 Uiso 0.930(9) 1 calc R U P A 1
H5B H 0.257115 0.560205 0.340042 0.043 Uiso 0.930(9) 1 calc R U P A 1
C4' C 0.232(3) 0.462(4) 0.4470(6) 0.033(6) Uani 0.070(9) 1 d D U P A 2
H4'A H 0.161147 0.467305 0.431037 0.040 Uiso 0.070(9) 1 calc R U P A 2
H4'B H 0.249588 0.375981 0.440242 0.040 Uiso 0.070(9) 1 calc R U P A 2
C5' C 0.2784(8) 0.532(8) 0.382(4) 0.033(7) Uani 0.070(9) 1 d D U P A 2
H5'A H 0.255508 0.616892 0.378554 0.040 Uiso 0.070(9) 1 calc R U P A 2
H5'B H 0.263391 0.493773 0.327146 0.040 Uiso 0.070(9) 1 calc R U P A 2
C6 C 0.3868(2) 0.5262(3) 0.41062(18) 0.0316(6) Uani 1 1 d D U . . .
H6A H 0.406517 0.482647 0.462685 0.038 Uiso 0.930(9) 1 calc R U P A 1
H6B H 0.420528 0.487275 0.367710 0.038 Uiso 0.930(9) 1 calc R U P A 1
H6C H 0.398665 0.482334 0.463492 0.038 Uiso 0.070(9) 1 calc R U P A 2
H6D H 0.421029 0.483333 0.369635 0.038 Uiso 0.070(9) 1 calc R U P A 2
C7 C 0.4226(2) 0.6560(3) 0.42078(18) 0.0321(6) Uani 1 1 d . U . . .
H7A H 0.410488 0.697090 0.366892 0.038 Uiso 1 1 calc R U . . .
H7B H 0.493508 0.654531 0.436649 0.038 Uiso 1 1 calc R U . . .
C8 C 0.3761(2) 0.7324(3) 0.48470(17) 0.0271(6) Uani 1 1 d . U . . .
H8A H 0.412479 0.809178 0.493879 0.033 Uiso 1 1 calc R U . . .
H8B H 0.308925 0.752924 0.461983 0.033 Uiso 1 1 calc R U . . .
N4 N 0.4435(2) 0.46483(17) 0.8279(2) 0.0188(7) Uani 0.783(8) 1 d G U P B 1
C9 C 0.5157(2) 0.3802(2) 0.8198(2) 0.0223(8) Uani 0.783(8) 1 d G U P B 1
H9A H 0.577679 0.406074 0.808232 0.027 Uiso 0.783(8) 1 calc R U P B 1
C10 C 0.4970(3) 0.2575(2) 0.82869(19) 0.0303(10) Uani 0.783(8) 1 d G U P B 1
H10A H 0.546323 0.199672 0.823158 0.036 Uiso 0.783(8) 1 calc R U P B 1
C11 C 0.4063(3) 0.21962(18) 0.84566(19) 0.0323(10) Uani 0.783(8) 1 d G U P B 1
H11A H 0.393551 0.135824 0.851719 0.039 Uiso 0.783(8) 1 calc R U P B 1
C12 C 0.3342(3) 0.3043(2) 0.85376(19) 0.0294(9) Uani 0.783(8) 1 d G U P B 1
H12A H 0.272133 0.278378 0.865354 0.035 Uiso 0.783(8) 1 calc R U P B 1
C13 C 0.3528(2) 0.4269(2) 0.8449(2) 0.0209(8) Uani 0.783(8) 1 d G U P B 1
N5 N 0.31471(17) 0.6370(3) 0.8383(3) 0.0190(8) Uani 0.783(8) 1 d G U P B 1
C14 C 0.2824(2) 0.5197(2) 0.8492(2) 0.0197(7) Uani 0.783(8) 1 d G U P B 1
C15 C 0.1861(2) 0.4991(3) 0.85944(18) 0.0263(9) Uani 0.783(8) 1 d G U P B 1
H15A H 0.163978 0.418931 0.866866 0.032 Uiso 0.783(8) 1 calc R U P B 1
C16 C 0.12202(18) 0.5957(4) 0.85887(19) 0.0308(10) Uani 0.783(8) 1 d G U P B 1
H16A H 0.056176 0.581633 0.865897 0.037 Uiso 0.783(8) 1 calc R U P B 1
C17 C 0.1543(2) 0.7130(3) 0.8480(2) 0.0277(9) Uani 0.783(8) 1 d G U P B 1
H17A H 0.110565 0.779082 0.847614 0.033 Uiso 0.783(8) 1 calc R U P B 1
C18 C 0.2507(2) 0.7337(2) 0.8377(3) 0.0241(9) Uani 0.783(8) 1 d G U P B 1
H18 H 0.272756 0.813831 0.830299 0.029 Uiso 0.783(8) 1 calc R U P B 1
N4' N 0.4735(9) 0.4627(7) 0.8217(9) 0.023(3) Uani 0.217(8) 1 d G U P B 2
C9' C 0.5537(9) 0.3922(10) 0.8111(9) 0.033(3) Uani 0.217(8) 1 d G U P B 2
H9'A H 0.611069 0.429196 0.796951 0.039 Uiso 0.217(8) 1 calc R U P B 2
C10' C 0.5501(11) 0.2674(9) 0.8212(8) 0.039(4) Uani 0.217(8) 1 d G U P B 2
H10B H 0.604963 0.219158 0.814002 0.047 Uiso 0.217(8) 1 calc R U P B 2
C11' C 0.4662(13) 0.2132(7) 0.8419(7) 0.040(4) Uani 0.217(8) 1 d G U P B 2
H11B H 0.463731 0.127920 0.848869 0.048 Uiso 0.217(8) 1 calc R U P B 2
C12' C 0.3859(11) 0.2838(10) 0.8525(7) 0.036(3) Uani 0.217(8) 1 d G U P B 2
H12B H 0.328602 0.246719 0.866685 0.043 Uiso 0.217(8) 1 calc R U P B 2
C13' C 0.3896(9) 0.4085(9) 0.8424(7) 0.017(2) Uani 0.217(8) 1 d G U P B 2
N5' N 0.3306(6) 0.6098(11) 0.8432(9) 0.022(2) Uani 0.217(8) 1 d G U P B 2
C14' C 0.3129(8) 0.4869(10) 0.8519(8) 0.025(3) Uani 0.217(8) 1 d G U P B 2
C15' C 0.2205(9) 0.4470(12) 0.8626(7) 0.037(3) Uani 0.217(8) 1 d G U P B 2
H15B H 0.208408 0.363054 0.868585 0.044 Uiso 0.217(8) 1 calc R U P B 2
C16' C 0.1458(7) 0.5301(16) 0.8647(7) 0.036(4) Uani 0.217(8) 1 d G U P B 2
H16B H 0.082615 0.502835 0.872033 0.044 Uiso 0.217(8) 1 calc R U P B 2
C17' C 0.1634(6) 0.6530(14) 0.8560(7) 0.034(3) Uani 0.217(8) 1 d G U P B 2
H17B H 0.112362 0.709699 0.857414 0.041 Uiso 0.217(8) 1 calc R U P B 2
C18' C 0.2558(7) 0.6928(11) 0.8453(8) 0.013(2) Uani 0.217(8) 1 d G U P B 2
H18' H 0.267902 0.776783 0.839347 0.016 Uiso 0.217(8) 1 calc R U P B 2
C19 C 0.5902(2) 0.6216(3) 0.92798(17) 0.0226(5) Uani 1 1 d . U . . .
H19A H 0.624307 0.682972 0.902770 0.027 Uiso 1 1 calc R U . . .
H19B H 0.616440 0.542302 0.934246 0.027 Uiso 1 1 calc R U . . .
C20 C 0.5002(2) 0.6484(2) 0.95624(15) 0.0209(5) Uani 1 1 d . U . . .
H20A H 0.464294 0.589257 0.981704 0.025 Uiso 1 1 calc R U . . .
C21 C 0.4675(2) 0.7690(3) 0.94406(16) 0.0225(5) Uani 1 1 d . U . . .
H21A H 0.505239 0.825911 0.918374 0.027 Uiso 1 1 calc R U . . .
H21B H 0.407697 0.793052 0.961569 0.027 Uiso 1 1 calc R U . . .
O1 O 0.48074(18) 0.94346(19) 0.79174(15) 0.0345(5) Uani 1 1 d . U . . .
O2 O 0.6697(16) 0.703(3) 0.752(2) 0.021(3) Uani 0.42(14) 1 d D U P C 1
O2' O 0.6765(9) 0.715(3) 0.769(3) 0.028(3) Uani 0.58(14) 1 d D U P C 2
C22 C 0.4743(2) 0.8391(2) 0.80121(17) 0.0229(5) Uani 1 1 d . U . . .
C23 C 0.5982(2) 0.6885(2) 0.78260(17) 0.0238(5) Uani 1 1 d D U . . .
O81 O 0.2813(4) 0.6465(6) 0.0819(5) 0.061(2) Uani 0.491(5) 1 d . U P D 1
C82 C 0.1144(5) 0.6812(6) 0.0562(4) 0.0280(13) Uani 0.491(5) 1 d . U P D 1
H82A H 0.056509 0.645967 0.075417 0.042 Uiso 0.491(5) 1 calc R U P D 1
H82B H 0.118162 0.767421 0.070239 0.042 Uiso 0.491(5) 1 calc R U P D 1
H82C H 0.110818 0.671687 -0.003437 0.042 Uiso 0.491(5) 1 calc R U P D 1
C83 C 0.2014(5) 0.6186(6) 0.0961(5) 0.0318(14) Uani 0.491(5) 1 d . U P D 1
C84 C 0.1853(10) 0.5142(12) 0.1523(8) 0.051(3) Uani 0.491(5) 1 d . U P D 1
H84A H 0.115896 0.505593 0.156191 0.076 Uiso 0.491(5) 1 calc R U P D 1
H84B H 0.209937 0.439491 0.130227 0.076 Uiso 0.491(5) 1 calc R U P D 1
H84C H 0.219616 0.529831 0.207011 0.076 Uiso 0.491(5) 1 calc R U P D 1
O91 O 0.0531(3) 0.5284(4) 0.0373(3) 0.0325(11) Uani 0.509(5) 1 d . U P D 2
C92 C 0.1688(7) 0.6798(7) 0.0729(5) 0.0403(18) Uani 0.509(5) 1 d . U P D 2
H92A H 0.220105 0.693386 0.118264 0.060 Uiso 0.509(5) 1 calc R U P D 2
H92B H 0.197070 0.676385 0.021030 0.060 Uiso 0.509(5) 1 calc R U P D 2
H92C H 0.121890 0.746268 0.070749 0.060 Uiso 0.509(5) 1 calc R U P D 2
C93 C 0.1190(4) 0.5634(5) 0.0858(3) 0.0241(11) Uani 0.509(5) 1 d . U P D 2
C94 C 0.1533(6) 0.4959(12) 0.1628(7) 0.0330(19) Uani 0.509(5) 1 d . U P D 2
H94A H 0.207286 0.539763 0.193428 0.049 Uiso 0.509(5) 1 calc R U P D 2
H94B H 0.100200 0.488668 0.196693 0.049 Uiso 0.509(5) 1 calc R U P D 2
H94C H 0.175009 0.414910 0.148823 0.049 Uiso 0.509(5) 1 calc R U P D 2

loop_
_atom_site_aniso_label
_atom_site_aniso_U_11
_atom_site_aniso_U_22
_atom_site_aniso_U_33
_atom_site_aniso_U_23
_atom_site_aniso_U_13
_atom_site_aniso_U_12
W1 0.02359(5) 0.01208(5) 0.01518(5) -0.00025(4) 0.00407(3) -0.00095(4)
N1 0.0358(13) 0.0169(10) 0.0168(10) 0.0022(8) 0.0054(9) 0.0035(9)
N2 0.0302(12) 0.0145(9) 0.0163(9) -0.0002(8) 0.0044(8) 0.0013(8)
N3 0.0332(13) 0.0238(11) 0.0180(10) -0.0018(9) 0.0028(9) -0.0044(10)
C1 0.0301(13) 0.0195(12) 0.0177(11) 0.0007(9) 0.0040(9) 0.0078(10)
C2 0.0304(14) 0.0259(13) 0.0191(12) -0.0026(10) 0.0037(10) 0.0016(11)
C3 0.0364(16) 0.0352(16) 0.0282(14) -0.0041(13) 0.0007(12) 0.0018(13)
C4 0.0312(17) 0.040(2) 0.0309(16) -0.0035(15) -0.0050(13) 0.0101(15)
C5 0.0411(19) 0.044(3) 0.0223(17) -0.0042(18) -0.0034(14) 0.0057(17)
C4' 0.035(11) 0.022(15) 0.040(7) -0.013(9) -0.004(8) 0.008(11)
C5' 0.043(7) 0.032(16) 0.022(11) -0.012(12) -0.008(9) 0.010(9)
C6 0.0384(16) 0.0360(16) 0.0203(12) -0.0066(12) 0.0028(11) 0.0110(13)
C7 0.0381(16) 0.0409(17) 0.0177(12) 0.0047(12) 0.0057(11) 0.0064(14)
C8 0.0339(15) 0.0264(14) 0.0210(12) 0.0064(11) 0.0031(11) 0.0085(12)
N4 0.0253(18) 0.0167(14) 0.0141(14) 0.0007(11) 0.0011(14) -0.0028(11)
C9 0.028(2) 0.0154(15) 0.0224(18) 0.0002(13) -0.0024(15) -0.0025(14)
C10 0.043(3) 0.0171(18) 0.030(2) -0.0035(16) -0.0007(19) -0.0058(18)
C11 0.052(3) 0.0180(18) 0.0266(19) -0.0004(15) 0.0046(19) -0.0067(18)
C12 0.046(3) 0.0205(17) 0.0227(17) -0.0019(14) 0.0104(18) -0.0106(16)
C13 0.027(2) 0.0217(17) 0.0145(15) -0.0011(14) 0.0039(17) -0.0051(15)
N5 0.0214(15) 0.0221(16) 0.0130(15) -0.0021(13) 0.0004(12) -0.0026(13)
C14 0.0211(18) 0.0253(18) 0.0125(14) -0.0021(13) 0.0008(14) -0.0042(14)
C15 0.024(2) 0.034(2) 0.0198(16) -0.0013(16) 0.0024(17) -0.0089(17)
C16 0.0224(19) 0.047(3) 0.0238(18) -0.0032(19) 0.0041(15) -0.0049(18)
C17 0.0201(17) 0.039(2) 0.0238(18) -0.0034(18) 0.0009(13) 0.0012(17)
C18 0.0258(19) 0.025(2) 0.0207(19) 0.0011(18) -0.0002(14) 0.0020(16)
N4' 0.028(6) 0.022(5) 0.021(5) 0.001(4) 0.008(5) -0.003(4)
C9' 0.044(8) 0.023(5) 0.033(7) 0.001(5) 0.015(7) 0.001(5)
C10' 0.060(9) 0.020(5) 0.032(7) -0.004(5) -0.015(7) 0.001(6)
C11' 0.066(9) 0.013(5) 0.036(8) -0.011(5) -0.017(7) -0.010(5)
C12' 0.066(9) 0.017(5) 0.024(6) -0.003(5) 0.002(7) -0.015(5)
C13' 0.032(6) 0.017(4) 0.006(4) -0.004(4) 0.010(5) -0.009(4)
N5' 0.025(5) 0.032(5) 0.010(5) 0.005(5) 0.001(4) 0.005(4)
C14' 0.018(5) 0.034(5) 0.024(6) -0.005(6) 0.006(5) -0.003(4)
C15' 0.021(6) 0.065(8) 0.023(6) 0.003(7) -0.002(5) -0.012(5)
C16' 0.021(6) 0.067(9) 0.021(6) 0.005(7) 0.001(5) -0.011(6)
C17' 0.022(5) 0.063(8) 0.018(6) -0.014(7) 0.002(5) -0.011(6)
C18' 0.013(4) 0.022(6) 0.003(4) -0.005(5) -0.004(3) 0.000(4)
C19 0.0252(13) 0.0192(12) 0.0229(12) 0.0038(10) 0.0011(10) 0.0009(10)
C20 0.0244(12) 0.0223(12) 0.0159(10) -0.0003(9) 0.0023(9) -0.0034(10)
C21 0.0250(13) 0.0249(13) 0.0177(11) -0.0048(10) 0.0024(9) 0.0004(10)
O1 0.0435(13) 0.0162(9) 0.0407(13) 0.0053(9) -0.0077(10) -0.0015(9)
O2 0.021(4) 0.026(5) 0.014(6) -0.005(5) 0.002(4) -0.002(3)
O2' 0.033(3) 0.034(6) 0.017(7) 0.000(5) 0.008(3) 0.002(3)
C22 0.0264(13) 0.0182(11) 0.0234(12) 0.0008(10) 0.0003(10) 0.0032(10)
C23 0.0303(13) 0.0189(12) 0.0233(12) 0.0041(10) 0.0080(10) 0.0055(10)
O81 0.019(2) 0.057(4) 0.106(6) -0.006(4) 0.000(3) 0.007(2)
C82 0.020(3) 0.033(3) 0.030(3) -0.007(2) 0.000(2) 0.006(3)
C83 0.021(3) 0.026(3) 0.045(4) -0.013(3) -0.008(2) 0.009(2)
C84 0.077(9) 0.041(5) 0.036(4) -0.004(4) 0.012(5) 0.022(6)
O91 0.044(3) 0.023(2) 0.028(2) -0.0049(16) -0.0027(18) -0.0056(18)
C92 0.057(5) 0.031(4) 0.032(3) -0.005(3) 0.003(4) -0.013(4)
C93 0.027(3) 0.021(2) 0.025(2) -0.0057(19) 0.0046(19) 0.0031(19)
C94 0.024(4) 0.043(5) 0.031(4) 0.008(3) -0.003(3) 0.012(3)

loop_
_atom_type_symbol
_atom_type_description
_atom_type_scat_dispersion_real
_atom_type_scat_dispersion_imag
_atom_type_scat_source
C C 0.0033 0.0016 'International Tables Vol C Tables 4.2.6.8 and 6.1.1.4'
H H 0.0000 0.0000 'International Tables Vol C Tables 4.2.6.8 and 6.1.1.4'
N N 0.0061 0.0033 'International Tables Vol C Tables 4.2.6.8 and 6.1.1.4'
O O 0.0106 0.0060 'International Tables Vol C Tables 4.2.6.8 and 6.1.1.4'
W W -0.8490 6.8722 'International Tables Vol C Tables 4.2.6.8 and 6.1.1.4'

loop_
_geom_angle_atom_site_label_1
_geom_angle_atom_site_label_2
_geom_angle_atom_site_label_3
_geom_angle
_geom_angle_site_symmetry_1
_geom_angle_site_symmetry_3
_geom_angle_publ_flag
C22 W1 C23 76.86(11) . . ?
C22 W1 N5' 110.6(3) . . ?
C23 W1 N5' 168.4(4) . . ?
C22 W1 N2 90.33(10) . . ?
C23 W1 N2 89.40(11) . . ?
N5' W1 N2 81.8(4) . . ?
C22 W1 C20 103.49(11) . . ?
C23 W1 C20 105.10(11) . . ?
N5' W1 C20 82.2(4) . . ?
N2 W1 C20 161.79(9) . . ?
C22 W1 N4' 170.6(3) . . ?
C23 W1 N4' 97.0(3) . . ?
N5' W1 N4' 74.3(4) . . ?
N2 W1 N4' 82.4(4) . . ?
C20 W1 N4' 84.9(4) . . ?
C22 W1 N4 170.47(12) . . ?
C23 W1 N4 108.33(11) . . ?
N2 W1 N4 81.86(11) . . ?
C20 W1 N4 83.12(12) . . ?
C22 W1 N5 101.43(11) . . ?
C23 W1 N5 169.20(14) . . ?
N2 W1 N5 79.91(13) . . ?
C20 W1 N5 85.69(13) . . ?
N4 W1 N5 71.94(9) . . ?
C22 W1 C19 106.94(11) . . ?
C23 W1 C19 71.08(11) . . ?
N5' W1 C19 113.5(4) . . ?
N2 W1 C19 149.53(9) . . ?
C20 W1 C19 36.24(10) . . ?
N4' W1 C19 77.3(4) . . ?
N4 W1 C19 82.47(11) . . ?
N5 W1 C19 119.30(12) . . ?
C22 W1 C21 69.85(11) . . ?
C23 W1 C21 108.49(11) . . ?
N5' W1 C21 82.8(4) . . ?
N2 W1 C21 148.56(9) . . ?
C20 W1 C21 35.98(10) . . ?
N4' W1 C21 119.3(4) . . ?
N4 W1 C21 114.71(12) . . ?
N5 W1 C21 80.47(13) . . ?
C19 W1 C21 61.84(10) . . ?
C1 N1 N2 106.1(2) . . ?
N3 N2 N1 111.9(2) . . ?
N3 N2 W1 125.85(17) . . ?
N1 N2 W1 122.20(18) . . ?
C2 N3 N2 106.2(2) . . ?
N1 C1 C2 107.7(2) . . ?
N1 C1 C8 121.0(3) . . ?
C2 C1 C8 131.2(3) . . ?
N3 C2 C1 108.1(3) . . ?
N3 C2 C3 119.7(3) . . ?
C1 C2 C3 132.2(3) . . ?
C2 C3 C4' 130.3(18) . . ?
C2 C3 C4 114.9(3) . . ?
C2 C3 H3A 108.5 . . ?
C4 C3 H3A 108.5 . . ?
C2 C3 H3B 108.5 . . ?
C4 C3 H3B 108.5 . . ?
H3A C3 H3B 107.5 . . ?
C2 C3 H3C 104.7 . . ?
C4' C3 H3C 104.7 . . ?
C2 C3 H3D 104.7 . . ?
C4' C3 H3D 104.7 . . ?
H3C C3 H3D 105.7 . . ?
C3 C4 C5 114.6(3) . . ?
C3 C4 H4A 108.6 . . ?
C5 C4 H4A 108.6 . . ?
C3 C4 H4B 108.6 . . ?
C5 C4 H4B 108.6 . . ?
H4A C4 H4B 107.6 . . ?
C6 C5 C4 118.3(4) . . ?
C6 C5 H5A 107.7 . . ?
C4 C5 H5A 107.7 . . ?
C6 C5 H5B 107.7 . . ?
C4 C5 H5B 107.7 . . ?
H5A C5 H5B 107.1 . . ?
C3 C4' C5' 125(4) . . ?
C3 C4' H4'A 106.1 . . ?
C5' C4' H4'A 106.1 . . ?
C3 C4' H4'B 106.1 . . ?
C5' C4' H4'B 106.1 . . ?
H4'A C4' H4'B 106.3 . . ?
C4' C5' C6 104(3) . . ?
C4' C5' H5'A 110.9 . . ?
C6 C5' H5'A 110.9 . . ?
C4' C5' H5'B 110.9 . . ?
C6 C5' H5'B 110.9 . . ?
H5'A C5' H5'B 108.9 . . ?
C7 C6 C5' 107(3) . . ?
C7 C6 C5 116.9(3) . . ?
C7 C6 H6A 108.1 . . ?
C5 C6 H6A 108.1 . . ?
C7 C6 H6B 108.1 . . ?
C5 C6 H6B 108.1 . . ?
H6A C6 H6B 107.3 . . ?
C7 C6 H6C 110.3 . . ?
C5' C6 H6C 110.3 . . ?
C7 C6 H6D 110.3 . . ?
C5' C6 H6D 110.3 . . ?
H6C C6 H6D 108.6 . . ?
C6 C7 C8 115.5(3) . . ?
C6 C7 H7A 108.4 . . ?
C8 C7 H7A 108.4 . . ?
C6 C7 H7B 108.4 . . ?
C8 C7 H7B 108.4 . . ?
H7A C7 H7B 107.5 . . ?
C1 C8 C7 113.8(2) . . ?
C1 C8 H8A 108.8 . . ?
C7 C8 H8A 108.8 . . ?
C1 C8 H8B 108.8 . . ?
C7 C8 H8B 108.8 . . ?
H8A C8 H8B 107.7 . . ?
C9 N4 C13 120.0 . . ?
C9 N4 W1 121.92(13) . . ?
C13 N4 W1 118.02(13) . . ?
N4 C9 C10 120.0 . . ?
N4 C9 H9A 120.0 . . ?
C10 C9 H9A 120.0 . . ?
C11 C10 C9 120.0 . . ?
C11 C10 H10A 120.0 . . ?
C9 C10 H10A 120.0 . . ?
C10 C11 C12 120.0 . . ?
C10 C11 H11A 120.0 . . ?
C12 C11 H11A 120.0 . . ?
C13 C12 C11 120.0 . . ?
C13 C12 H12A 120.0 . . ?
C11 C12 H12A 120.0 . . ?
C12 C13 N4 120.0 . . ?
C12 C13 C14 123.92(19) . . ?
N4 C13 C14 116.04(18) . . ?
C14 N5 C18 120.0 . . ?
C14 N5 W1 118.32(14) . . ?
C18 N5 W1 121.68(14) . . ?
C15 C14 N5 120.0 . . ?
C15 C14 C13 124.49(19) . . ?
N5 C14 C13 115.44(19) . . ?
C14 C15 C16 120.0 . . ?
C14 C15 H15A 120.0 . . ?
C16 C15 H15A 120.0 . . ?
C17 C16 C15 120.0 . . ?
C17 C16 H16A 120.0 . . ?
C15 C16 H16A 120.0 . . ?
C16 C17 C18 120.0 . . ?
C16 C17 H17A 120.0 . . ?
C18 C17 H17A 120.0 . . ?
C17 C18 N5 120.0 . . ?
C17 C18 H18 120.0 . . ?
N5 C18 H18 120.0 . . ?
C9' N4' C13' 120.0 . . ?
C9' N4' W1 125.0(5) . . ?
C13' N4' W1 114.7(5) . . ?
C10' C9' N4' 120.0 . . ?
C10' C9' H9'A 120.0 . . ?
N4' C9' H9'A 120.0 . . ?
C11' C10' C9' 120.0 . . ?
C11' C10' H10B 120.0 . . ?
C9' C10' H10B 120.0 . . ?
C12' C11' C10' 120.0 . . ?
C12' C11' H11B 120.0 . . ?
C10' C11' H11B 120.0 . . ?
C13' C12' C11' 120.0 . . ?
C13' C12' H12B 120.0 . . ?
C11' C12' H12B 120.0 . . ?
C12' C13' N4' 120.0 . . ?
C12' C13' C14' 124.2(8) . . ?
N4' C13' C14' 115.8(8) . . ?
C14' N5' C18' 120.0 . . ?
C14' N5' W1 118.3(5) . . ?
C18' N5' W1 121.6(5) . . ?
N5' C14' C15' 120.0 . . ?
N5' C14' C13' 116.5(8) . . ?
C15' C14' C13' 123.3(8) . . ?
C16' C15' C14' 120.0 . . ?
C16' C15' H15B 120.0 . . ?
C14' C15' H15B 120.0 . . ?
C15' C16' C17' 120.0 . . ?
C15' C16' H16B 120.0 . . ?
C17' C16' H16B 120.0 . . ?
C18' C17' C16' 120.0 . . ?
C18' C17' H17B 120.0 . . ?
C16' C17' H17B 120.0 . . ?
C17' C18' N5' 120.0 . . ?
C17' C18' H18' 120.0 . . ?
N5' C18' H18' 120.0 . . ?
C20 C19 W1 68.01(15) . . ?
C20 C19 H19A 120.0 . . ?
W1 C19 H19A 82.8 . . ?
C20 C19 H19B 120.0 . . ?
W1 C19 H19B 120.0 . . ?
H19A C19 H19B 120.0 . . ?
C21 C20 C19 115.7(2) . . ?
C21 C20 W1 76.50(15) . . ?
C19 C20 W1 75.75(15) . . ?
C21 C20 H20A 122.2 . . ?
C19 C20 H20A 122.2 . . ?
W1 C20 H20A 116.8 . . ?
C20 C21 W1 67.52(14) . . ?
C20 C21 H21A 120.0 . . ?
W1 C21 H21A 82.8 . . ?
C20 C21 H21B 120.0 . . ?
W1 C21 H21B 120.5 . . ?
H21A C21 H21B 120.0 . . ?
O1 C22 W1 176.9(3) . . ?
O2 C23 W1 174(2) . . ?
O2' C23 W1 171(2) . . ?
C83 C82 H82A 109.5 . . ?
C83 C82 H82B 109.5 . . ?
H82A C82 H82B 109.5 . . ?
C83 C82 H82C 109.5 . . ?
H82A C82 H82C 109.5 . . ?
H82B C82 H82C 109.5 . . ?
O81 C83 C82 121.4(8) . . ?
O81 C83 C84 121.5(8) . . ?
C82 C83 C84 117.0(7) . . ?
C83 C84 H84A 109.5 . . ?
C83 C84 H84B 109.5 . . ?
H84A C84 H84B 109.5 . . ?
C83 C84 H84C 109.5 . . ?
H84A C84 H84C 109.5 . . ?
H84B C84 H84C 109.5 . . ?
C93 C92 H92A 109.5 . . ?
C93 C92 H92B 109.5 . . ?
H92A C92 H92B 109.5 . . ?
C93 C92 H92C 109.5 . . ?
H92A C92 H92C 109.5 . . ?
H92B C92 H92C 109.5 . . ?
O91 C93 C92 121.0(6) . . ?
O91 C93 C94 122.6(7) . . ?
C92 C93 C94 116.4(7) . . ?
C93 C94 H94A 109.5 . . ?
C93 C94 H94B 109.5 . . ?
H94A C94 H94B 109.5 . . ?
C93 C94 H94C 109.5 . . ?
H94A C94 H94C 109.5 . . ?
H94B C94 H94C 109.5 . . ?

loop_
_geom_bond_atom_site_label_1
_geom_bond_atom_site_label_2
_geom_bond_distance
_geom_bond_site_symmetry_2
_geom_bond_publ_flag
W1 C22 1.959(3) . ?
W1 C23 1.969(3) . ?
W1 N5' 2.115(7) . ?
W1 N2 2.155(2) . ?
W1 C20 2.224(3) . ?
W1 N4' 2.227(7) . ?
W1 N4 2.2405(19) . ?
W1 N5 2.243(2) . ?
W1 C19 2.325(3) . ?
W1 C21 2.340(3) . ?
N1 C1 1.340(4) . ?
N1 N2 1.355(3) . ?
N2 N3 1.343(3) . ?
N3 C2 1.342(4) . ?
C1 C2 1.409(4) . ?
C1 C8 1.499(4) . ?
C2 C3 1.514(4) . ?
C3 C4' 1.524(5) . ?
C3 C4 1.525(3) . ?
C3 H3A 0.9900 . ?
C3 H3B 0.9900 . ?
C3 H3C 0.9900 . ?
C3 H3D 0.9900 . ?
C4 C5 1.529(4) . ?
C4 H4A 0.9900 . ?
C4 H4B 0.9900 . ?
C5 C6 1.528(4) . ?
C5 H5A 0.9900 . ?
C5 H5B 0.9900 . ?
C4' C5' 1.526(5) . ?
C4' H4'A 0.9900 . ?
C4' H4'B 0.9900 . ?
C5' C6 1.526(5) . ?
C5' H5'A 0.9900 . ?
C5' H5'B 0.9900 . ?
C6 C7 1.522(5) . ?
C6 H6A 0.9900 . ?
C6 H6B 0.9900 . ?
C6 H6C 0.9900 . ?
C6 H6D 0.9900 . ?
C7 C8 1.547(4) . ?
C7 H7A 0.9900 . ?
C7 H7B 0.9900 . ?
C8 H8A 0.9900 . ?
C8 H8B 0.9900 . ?
N4 C9 1.3900 . ?
N4 C13 1.3900 . ?
C9 C10 1.3900 . ?
C9 H9A 0.9500 . ?
C10 C11 1.3900 . ?
C10 H10A 0.9500 . ?
C11 C12 1.3900 . ?
C11 H11A 0.9500 . ?
C12 C13 1.3900 . ?
C12 H12A 0.9500 . ?
C13 C14 1.425(3) . ?
N5 C14 1.3900 . ?
N5 C18 1.3900 . ?
C14 C15 1.3900 . ?
C15 C16 1.3900 . ?
C15 H15A 0.9500 . ?
C16 C17 1.3900 . ?
C16 H16A 0.9500 . ?
C17 C18 1.3900 . ?
C17 H17A 0.9500 . ?
C18 H18 0.9500 . ?
N4' C9' 1.3900 . ?
N4' C13' 1.3900 . ?
C9' C10' 1.3900 . ?
C9' H9'A 0.9500 . ?
C10' C11' 1.3900 . ?
C10' H10B 0.9500 . ?
C11' C12' 1.3900 . ?
C11' H11B 0.9500 . ?
C12' C13' 1.3900 . ?
C12' H12B 0.9500 . ?
C13' C14' 1.397(12) . ?
N5' C14' 1.3900 . ?
N5' C18' 1.3900 . ?
C14' C15' 1.3900 . ?
C15' C16' 1.3900 . ?
C15' H15B 0.9500 . ?
C16' C17' 1.3900 . ?
C16' H16B 0.9500 . ?
C17' C18' 1.3900 . ?
C17' H17B 0.9500 . ?
C18' H18' 0.9500 . ?
C19 C20 1.418(4) . ?
C19 H19A 0.9500 . ?
C19 H19B 0.9500 . ?
C20 C21 1.414(4) . ?
C20 H20A 0.9500 . ?
C21 H21A 0.9500 . ?
C21 H21B 0.9500 . ?
O1 C22 1.168(3) . ?
O2 C23 1.176(5) . ?
O2' C23 1.176(5) . ?
O81 C83 1.203(9) . ?
C82 C83 1.477(9) . ?
C82 H82A 0.9800 . ?
C82 H82B 0.9800 . ?
C82 H82C 0.9800 . ?
C83 C84 1.510(14) . ?
C84 H84A 0.9800 . ?
C84 H84B 0.9800 . ?
C84 H84C 0.9800 . ?
O91 C93 1.204(7) . ?
C92 C93 1.487(9) . ?
C92 H92A 0.9800 . ?
C92 H92B 0.9800 . ?
C92 H92C 0.9800 . ?
C93 C94 1.496(11) . ?
C94 H94A 0.9800 . ?
C94 H94B 0.9800 . ?
C94 H94C 0.9800 . ?
